data_7003745
loop_
_publ_author_name
'Adams, Christopher J.'
'Anderson, Kirsty M.'
'Charmant, Jonathan P. H.'
'Connelly, Neil G.'
'Field, Bevis A.'
'Hallett, Andrew J.'
'Horne, Mathew'

_publ_section_title
;
 Solid state and solution structures of rhodium and iridium
 poly(pyrazolyl)borate diene complexes
;
_journal_issue 20
_journal_name_full 'Dalton Transactions'
_journal_page_first 2680
_journal_page_last 2692
_journal_paper_doi 10.1039/b719223a
_journal_year 2008
_chemical_formula_sum 'C18 H23.5 B N6.5 Rh'
_chemical_formula_weight 444.65
_chemical_name_systematic
;
?
;
_space_group_IT_number 36
_symmetry_cell_setting orthorhombic
_symmetry_space_group_name_Hall 'C 2c -2'
_symmetry_space_group_name_H-M 'C m c 21'
_atom_sites_solution_hydrogens geom
_atom_sites_solution_primary direct
_atom_sites_solution_secondary difmap
_audit_creation_method SHELXL-97
_cell_angle_alpha 90.00
_cell_angle_beta 90.00
_cell_angle_gamma 90.00
_cell_formula_units_Z 8
_cell_length_a 10.8148(16)
_cell_length_b 10.1274(14)
_cell_length_c 33.316(5)
_cell_measurement_reflns_used 77
_cell_measurement_temperature 173(2)
_cell_volume 3649.0(9)
_computing_cell_refinement 'Bruker SMART'
_computing_data_collection 'Bruker SMART'
_computing_data_reduction 'Bruker SAINT'
_computing_molecular_graphics 'Bruker SHELXTL'
_computing_publication_material 'Bruker SHELXTL'
_computing_structure_refinement 'SHELXL-97 (Sheldrick, 1997)'
_computing_structure_solution 'SHELXS-97 (Sheldrick, 1990)'
_diffrn_ambient_temperature 173(2)
_diffrn_measured_fraction_theta_full 0.999
_diffrn_measured_fraction_theta_max 0.999
_diffrn_measurement_device_type 'Siemens CCD area detector'
_diffrn_measurement_method '\w scans with narrow frames'
_diffrn_radiation_monochromator graphite
_diffrn_radiation_source 'fine-focus sealed tube'
_diffrn_radiation_type MoK\a
_diffrn_radiation_wavelength 0.71073
_diffrn_reflns_av_R_equivalents 0.0530
_diffrn_reflns_av_sigmaI/netI 0.0507
_diffrn_reflns_limit_h_max 12
_diffrn_reflns_limit_h_min -12
_diffrn_reflns_limit_k_max 7
_diffrn_reflns_limit_k_min -12
_diffrn_reflns_limit_l_max 37
_diffrn_reflns_limit_l_min -39
_diffrn_reflns_number 9597
_diffrn_reflns_theta_full 25.00
_diffrn_reflns_theta_max 25.00
_diffrn_reflns_theta_min 2.45
_diffrn_standards_decay_% 0
_exptl_absorpt_coefficient_mu 0.953
_exptl_absorpt_correction_T_max 1.000000
_exptl_absorpt_correction_T_min 0.778369
_exptl_absorpt_correction_type multi-scan
_exptl_absorpt_process_details 'SADABS (Sheldrick, 1996)'
_exptl_crystal_colour yellow
_exptl_crystal_density_diffrn 1.619
_exptl_crystal_density_meas ?
_exptl_crystal_density_method .
_exptl_crystal_description block
_exptl_crystal_F_000 1816
_exptl_crystal_size_max 0.20
_exptl_crystal_size_mid 0.20
_exptl_crystal_size_min 0.10
_refine_diff_density_max 0.488
_refine_diff_density_min -0.695
_refine_diff_density_rms 0.088
_refine_ls_abs_structure_details 'Flack H D (1983), Acta Cryst. A39, 876-881'
_refine_ls_abs_structure_Flack 0.01(5)
_refine_ls_extinction_method none
_refine_ls_goodness_of_fit_ref 1.043
_refine_ls_hydrogen_treatment mixed
_refine_ls_matrix_type full
_refine_ls_number_parameters 272
_refine_ls_number_reflns 3272
_refine_ls_number_restraints 19
_refine_ls_restrained_S_all 1.040
_refine_ls_R_factor_all 0.0451
_refine_ls_R_factor_gt 0.0356
_refine_ls_shift/su_max 0.000
_refine_ls_shift/su_mean 0.000
_refine_ls_structure_factor_coef Fsqd
_refine_ls_weighting_details 'calc w=1/[\s^2^(Fo^2^)+(0.0377P)^2^+3.9788P] where P=(Fo^2^+2Fc^2^)/3'
_refine_ls_weighting_scheme calc
_refine_ls_wR_factor_gt 0.0739
_refine_ls_wR_factor_ref 0.0774
_reflns_number_gt 2900
_reflns_number_total 3272
_reflns_threshold_expression >2sigma(I)
_cod_data_source_file b719223a.txt
_cod_data_source_block 8
_cod_depositor_comments
;
The following automatic conversions were performed:
'_symmetry_cell_setting' value 'Orthorhombic' changed to 'orthorhombic'
according to '/home/saulius/struct/CIF-dictionaries/cif_core.dic'
dictionary named 'cif_core.dic' version 2.4.1 from 2010-06-29.

Automatic conversion script
Id: cif_fix_enum 1527 2010-12-29 10:47:43Z saulius 
;
_cod_original_sg_symbol_H-M Cmc2(1)
_cod_original_formula_sum 'C18 H23.50 B N6.50 Rh'
_cod_database_code 7003745

loop_
_symmetry_equiv_pos_as_xyz
'x, y, z'
'-x, -y, z+1/2'
'x, -y, z+1/2'
'-x, y, z'
'x+1/2, y+1/2, z'
'-x+1/2, -y+1/2, z+1/2'
'x+1/2, -y+1/2, z+1/2'
'-x+1/2, y+1/2, z'

loop_
_atom_site_label
_atom_site_type_symbol
_atom_site_fract_x
_atom_site_fract_y
_atom_site_fract_z
_atom_site_U_iso_or_equiv
_atom_site_adp_type
_atom_site_occupancy
_atom_site_symmetry_multiplicity
_atom_site_calc_flag
_atom_site_refinement_flags
_atom_site_disorder_assembly
_atom_site_disorder_group
Rh1 Rh 0.0000 0.60111(6) 0.418101(16) 0.01764(16) Uani 1 2 d S . .
B1 B 0.0000 0.3531(9) 0.3544(3) 0.019(2) Uani 1 2 d S . .
N5 N 0.0000 0.3961(7) 0.43007(18) 0.0210(16) Uani 1 2 d S . .
N6 N 0.0000 0.3068(6) 0.3989(2) 0.0161(16) Uani 1 2 d S . .
N1 N 0.1362(4) 0.5458(5) 0.36986(14) 0.0202(11) Uani 1 1 d . . .
N2 N 0.1153(4) 0.4361(4) 0.34712(13) 0.0182(10) Uani 1 1 d . . .
C10 C 0.0000 0.1842(10) 0.4143(4) 0.032(2) Uani 1 2 d S . .
H1A H 0.0000 0.1052 0.3989 0.038 Uiso 1 2 calc SR . .
C9 C 0.0000 0.1900(11) 0.4555(3) 0.040(3) Uani 1 2 d S . .
H2A H 0.0000 0.1188 0.4740 0.048 Uiso 1 2 calc SR . .
C8 C 0.0000 0.3273(9) 0.4637(3) 0.032(3) Uani 1 2 d S . .
H3A H 0.0000 0.3647 0.4898 0.038 Uiso 1 2 calc SR . .
C7 C 0.2084(6) 0.4190(6) 0.32050(18) 0.0234(14) Uani 1 1 d . . .
H4A H 0.2148 0.3497 0.3014 0.028 Uiso 1 1 calc R . .
C6 C 0.2924(6) 0.5200(6) 0.32601(19) 0.0288(15) Uani 1 1 d . . .
H5A H 0.3669 0.5353 0.3116 0.035 Uiso 1 1 calc R . .
C5 C 0.2432(6) 0.5948(6) 0.35747(19) 0.0236(16) Uani 1 1 d . . .
H6A H 0.2816 0.6709 0.3685 0.028 Uiso 1 1 calc R . .
C1 C 0.0634(5) 0.8004(5) 0.41030(18) 0.0254(15) Uani 1 1 d . . .
H7 H 0.0997 0.8168 0.3831 0.031 Uiso 1 1 calc R . .
C3 C 0.1453(6) 0.8459(6) 0.4438(2) 0.0357(16) Uani 1 1 d . . .
H8A H 0.2311 0.8520 0.4336 0.043 Uiso 1 1 calc R . .
H8B H 0.1194 0.9358 0.4518 0.043 Uiso 1 1 calc R . .
C2 C 0.1452(11) 0.7614(10) 0.4796(3) 0.090(4) Uani 1 1 d . . .
H9A H 0.1151 0.8134 0.5028 0.108 Uiso 1 1 calc R . .
H9B H 0.2312 0.7338 0.4855 0.108 Uiso 1 1 calc R . .
C4 C 0.0659(6) 0.6403(7) 0.47503(18) 0.0297(14) Uani 1 1 d . . .
H10 H 0.1019 0.5607 0.4884 0.036 Uiso 1 1 calc R . .
Rh11 Rh 0.0000 0.76338(5) 0.121394(17) 0.01749(16) Uani 1 2 d S . .
B11 B 0.0000 0.5115(9) 0.1837(3) 0.019(2) Uani 1 2 d S . .
N15 N 0.0000 0.5606(7) 0.10919(19) 0.0222(16) Uani 1 2 d SU . .
N16 N 0.0000 0.4714(7) 0.1392(2) 0.0185(18) Uani 1 2 d SU . .
N11 N 0.1352(4) 0.7071(5) 0.16957(14) 0.0205(10) Uani 1 1 d . . .
N12 N 0.1148(4) 0.5955(5) 0.19163(13) 0.0213(10) Uani 1 1 d . . .
C20 C 0.0000 0.3466(8) 0.1238(3) 0.0262(19) Uani 1 2 d S . .
H11A H 0.0000 0.2660 0.1384 0.031 Uiso 1 2 calc SR . .
C19 C 0.0000 0.3614(10) 0.0828(3) 0.041(3) Uani 1 2 d S . .
H12A H 0.0000 0.2920 0.0636 0.049 Uiso 1 2 calc SR . .
C18 C 0.0000 0.4904(11) 0.0747(3) 0.033(3) Uani 1 2 d SU . .
H13A H 0.0000 0.5275 0.0485 0.040 Uiso 1 2 calc SR . .
C17 C 0.2117(6) 0.5740(6) 0.21629(17) 0.0244(15) Uani 1 1 d . . .
H14A H 0.2205 0.5015 0.2342 0.029 Uiso 1 1 calc R . .
C16 C 0.2953(6) 0.6741(7) 0.2113(2) 0.0318(16) Uani 1 1 d . . .
H15A H 0.3716 0.6860 0.2249 0.038 Uiso 1 1 calc R . .
C15 C 0.2444(6) 0.7541(6) 0.1820(2) 0.0281(17) Uani 1 1 d . . .
H16A H 0.2820 0.8322 0.1720 0.034 Uiso 1 1 calc R . .
C11 C 0.0649(6) 0.9632(5) 0.13094(17) 0.0273(15) Uani 1 1 d . . .
H17 H 0.1021 0.9780 0.1580 0.033 Uiso 1 1 calc R . .
C13 C 0.1460(7) 1.0094(6) 0.0966(2) 0.0369(17) Uani 1 1 d . . .
H18A H 0.1201 1.0997 0.0889 0.044 Uiso 1 1 calc R . .
H18B H 0.2323 1.0147 0.1063 0.044 Uiso 1 1 calc R . .
C12 C 0.1435(10) 0.9278(9) 0.0613(2) 0.079(4) Uani 1 1 d . . .
H19A H 0.2295 0.9021 0.0547 0.094 Uiso 1 1 calc R . .
H19B H 0.1119 0.9813 0.0387 0.094 Uiso 1 1 calc R . .
C14 C 0.0657(6) 0.8029(6) 0.06440(18) 0.0290(15) Uani 1 1 d . . .
H20 H 0.1031 0.7246 0.0507 0.035 Uiso 1 1 calc R . .
N99 N 0.5000 0.4252(10) 0.2479(3) 0.049(2) Uani 1 2 d S . .
C98 C 0.5000 0.2075(10) 0.2894(3) 0.033(2) Uani 1 2 d S . .
H98A H 0.4726 0.2304 0.3165 0.050 Uiso 0.50 1 calc PR . .
H98B H 0.5838 0.1708 0.2905 0.050 Uiso 0.50 1 calc PR . .
H98C H 0.4436 0.1418 0.2779 0.050 Uiso 0.50 1 calc PR . .
C99 C 0.5000 0.3259(12) 0.2643(3) 0.034(2) Uani 1 2 d S . .
H1 H 0.0000 0.263(7) 0.334(2) 0.011(19) Uiso 1 2 d S . .
H11 H 0.0000 0.421(13) 0.205(4) 0.10(5) Uiso 1 2 d S . .

loop_
_atom_site_aniso_label
_atom_site_aniso_U_11
_atom_site_aniso_U_22
_atom_site_aniso_U_33
_atom_site_aniso_U_23
_atom_site_aniso_U_13
_atom_site_aniso_U_12
Rh1 0.0227(3) 0.0132(4) 0.0170(3) 0.0007(3) 0.000 0.000
B1 0.019(5) 0.020(5) 0.018(5) -0.001(4) 0.000 0.000
N5 0.029(4) 0.015(4) 0.019(4) -0.001(3) 0.000 0.000
N6 0.011(3) 0.016(4) 0.021(4) -0.002(3) 0.000 0.000
N1 0.019(3) 0.022(3) 0.020(3) 0.005(2) 0.003(2) -0.002(2)
N2 0.020(3) 0.015(2) 0.020(3) -0.002(2) 0.000(2) 0.001(2)
C10 0.030(5) 0.029(5) 0.036(6) 0.011(5) 0.000 0.000
C9 0.074(8) 0.022(6) 0.025(6) 0.001(4) 0.000 0.000
C8 0.078(8) 0.010(4) 0.008(4) 0.002(3) 0.000 0.000
C7 0.022(3) 0.023(3) 0.026(3) 0.000(3) 0.005(3) 0.001(3)
C6 0.027(3) 0.028(4) 0.032(4) 0.005(3) 0.005(3) -0.001(3)
C5 0.019(3) 0.024(4) 0.028(4) 0.001(2) 0.002(3) -0.005(2)
C1 0.035(3) 0.008(3) 0.033(4) 0.004(2) 0.013(3) 0.001(2)
C3 0.027(4) 0.028(4) 0.051(5) 0.006(3) -0.003(3) -0.002(3)
C2 0.156(11) 0.079(7) 0.036(5) 0.010(5) -0.023(6) -0.090(8)
C4 0.043(4) 0.027(4) 0.020(4) 0.001(3) -0.003(3) -0.004(3)
Rh11 0.0225(3) 0.0125(4) 0.0174(3) 0.0005(3) 0.000 0.000
B11 0.021(5) 0.015(5) 0.020(5) 0.002(4) 0.000 0.000
N15 0.0225(18) 0.0221(18) 0.0219(18) -0.0003(10) 0.000 0.000
N16 0.0193(19) 0.018(2) 0.0181(19) -0.0013(10) 0.000 0.000
N11 0.025(3) 0.016(3) 0.020(3) 0.003(2) 0.004(2) -0.003(2)
N12 0.023(3) 0.022(3) 0.019(2) -0.001(2) 0.001(2) 0.004(2)
C20 0.038(5) 0.005(4) 0.036(5) 0.011(5) 0.000 0.000
C19 0.089(9) 0.018(5) 0.015(5) -0.012(4) 0.000 0.000
C18 0.034(3) 0.033(3) 0.033(3) -0.0007(10) 0.000 0.000
C17 0.032(3) 0.028(4) 0.013(3) 0.000(2) -0.005(3) 0.010(3)
C16 0.030(4) 0.036(4) 0.030(4) -0.001(3) -0.015(3) -0.004(3)
C15 0.029(4) 0.027(4) 0.028(4) -0.001(3) -0.001(3) -0.006(3)
C11 0.041(3) 0.014(3) 0.026(4) 0.000(2) -0.004(3) -0.001(3)
C13 0.031(4) 0.022(3) 0.058(5) -0.008(3) 0.000(3) -0.007(3)
C12 0.130(9) 0.077(6) 0.028(5) -0.007(4) 0.017(5) -0.078(7)
C14 0.045(4) 0.025(3) 0.018(3) -0.003(3) 0.005(3) -0.015(3)
N99 0.053(6) 0.055(6) 0.038(6) 0.007(5) 0.000 0.000
C98 0.037(6) 0.030(5) 0.032(6) -0.002(5) 0.000 0.000
C99 0.025(5) 0.052(6) 0.025(5) -0.009(5) 0.000 0.000

loop_
_atom_type_symbol
_atom_type_description
_atom_type_scat_dispersion_real
_atom_type_scat_dispersion_imag
_atom_type_scat_source
C C 0.0033 0.0016 'International Tables Vol C Tables 4.2.6.8 and 6.1.1.4'
H H 0.0000 0.0000 'International Tables Vol C Tables 4.2.6.8 and 6.1.1.4'
B B 0.0013 0.0007 'International Tables Vol C Tables 4.2.6.8 and 6.1.1.4'
N N 0.0061 0.0033 'International Tables Vol C Tables 4.2.6.8 and 6.1.1.4'
Rh Rh -1.1178 0.9187 'International Tables Vol C Tables 4.2.6.8 and 6.1.1.4'

loop_
_geom_angle_atom_site_label_1
_geom_angle_atom_site_label_2
_geom_angle_atom_site_label_3
_geom_angle
_geom_angle_site_symmetry_1
_geom_angle_site_symmetry_3
_geom_angle_publ_flag
C4 Rh1 C4 40.4(4) . 4 ?
C4 Rh1 N5 90.9(2) . . ?
C4 Rh1 N5 90.9(2) 4 . ?
C4 Rh1 C1 79.6(2) . . ?
C4 Rh1 C1 92.3(2) 4 . ?
N5 Rh1 C1 161.04(16) . . ?
C4 Rh1 C1 92.3(2) . 4 ?
C4 Rh1 C1 79.6(2) 4 4 ?
N5 Rh1 C1 161.05(16) . 4 ?
C1 Rh1 C1 37.3(3) . 4 ?
C4 Rh1 N1 118.6(2) . . ?
C4 Rh1 N1 158.4(2) 4 . ?
N5 Rh1 N1 83.71(17) . . ?
C1 Rh1 N1 86.46(19) . . ?
C1 Rh1 N1 110.9(2) 4 . ?
C4 Rh1 N1 158.4(2) . 4 ?
C4 Rh1 N1 118.6(2) 4 4 ?
N5 Rh1 N1 83.71(17) . 4 ?
C1 Rh1 N1 110.9(2) . 4 ?
C1 Rh1 N1 86.46(19) 4 4 ?
N1 Rh1 N1 81.7(2) . 4 ?
N2 B1 N2 109.9(7) . 4 ?
N2 B1 N6 108.6(5) . . ?
N2 B1 N6 108.6(5) 4 . ?
C8 N5 N6 107.0(7) . . ?
C8 N5 Rh1 132.8(6) . . ?
N6 N5 Rh1 120.2(5) . . ?
C10 N6 N5 108.7(7) . . ?
C10 N6 B1 130.0(7) . . ?
N5 N6 B1 121.3(6) . . ?
C5 N1 N2 106.1(5) . . ?
C5 N1 Rh1 134.5(4) . . ?
N2 N1 Rh1 119.4(3) . . ?
C7 N2 N1 110.2(5) . . ?
C7 N2 B1 130.1(5) . . ?
N1 N2 B1 119.7(5) . . ?
N6 C10 C9 110.0(9) . . ?
C10 C9 C8 103.6(9) . . ?
N5 C8 C9 110.7(9) . . ?
N2 C7 C6 107.9(5) . . ?
C7 C6 C5 104.5(5) . . ?
N1 C5 C6 111.3(5) . . ?
C1 C1 C3 126.2(4) 4 . ?
C1 C1 Rh1 71.37(15) 4 . ?
C3 C1 Rh1 112.8(4) . . ?
C2 C3 C1 115.2(6) . . ?
C3 C2 C4 113.2(7) . . ?
C4 C4 C2 124.8(6) 4 . ?
C4 C4 Rh1 69.82(19) 4 . ?
C2 C4 Rh1 116.5(5) . . ?
C14 Rh11 C14 40.2(4) 4 . ?
C14 Rh11 N15 90.7(2) 4 . ?
C14 Rh11 N15 90.7(2) . . ?
C14 Rh11 C11 80.9(2) 4 4 ?
C14 Rh11 C11 93.7(2) . 4 ?
N15 Rh11 C11 160.96(17) . 4 ?
C14 Rh11 C11 93.7(2) 4 . ?
C14 Rh11 C11 80.9(2) . . ?
N15 Rh11 C11 160.97(17) . . ?
C11 Rh11 C11 37.8(3) 4 . ?
C14 Rh11 N11 158.5(2) 4 . ?
C14 Rh11 N11 118.8(2) . . ?
N15 Rh11 N11 83.66(18) . . ?
C11 Rh11 N11 110.1(2) 4 . ?
C11 Rh11 N11 85.5(2) . . ?
C14 Rh11 N11 118.8(2) 4 4 ?
C14 Rh11 N11 158.5(2) . 4 ?
N15 Rh11 N11 83.66(18) . 4 ?
C11 Rh11 N11 85.5(2) 4 4 ?
C11 Rh11 N11 110.1(2) . 4 ?
N11 Rh11 N11 81.3(2) . 4 ?
N12 B11 N12 108.6(7) . 4 ?
N12 B11 N16 108.4(5) . . ?
N12 B11 N16 108.4(5) 4 . ?
N16 N15 C18 106.2(8) . . ?
N16 N15 Rh11 120.8(5) . . ?
C18 N15 Rh11 133.0(7) . . ?
N15 N16 C20 109.9(7) . . ?
N15 N16 B11 122.6(6) . . ?
C20 N16 B11 127.5(7) . . ?
C15 N11 N12 105.7(5) . . ?
C15 N11 Rh11 134.8(4) . . ?
N12 N11 Rh11 119.3(3) . . ?
C17 N12 N11 109.6(5) . . ?
C17 N12 B11 130.3(6) . . ?
N11 N12 B11 119.9(5) . . ?
N16 C20 C19 105.9(8) . . ?
C18 C19 C20 107.9(9) . . ?
C19 C18 N15 110.1(10) . . ?
N12 C17 C16 108.6(5) . . ?
C17 C16 C15 104.9(6) . . ?
N11 C15 C16 111.2(6) . . ?
C11 C11 C13 125.3(4) 4 . ?
C11 C11 Rh11 71.10(17) 4 . ?
C13 C11 Rh11 111.4(4) . . ?
C12 C13 C11 115.4(6) . . ?
C13 C12 C14 115.6(6) . . ?
C14 C14 C12 123.5(6) 4 . ?
C14 C14 Rh11 69.89(19) 4 . ?
C12 C14 Rh11 114.4(4) . . ?
N99 C99 C98 173.5(13) . . ?

loop_
_geom_bond_atom_site_label_1
_geom_bond_atom_site_label_2
_geom_bond_distance
_geom_bond_site_symmetry_2
_geom_bond_publ_flag
Rh1 C4 2.064(6) . ?
Rh1 C4 2.065(6) 4 ?
Rh1 N5 2.114(7) . ?
Rh1 C1 2.147(5) . ?
Rh1 C1 2.147(5) 4 ?
Rh1 N1 2.251(5) . ?
Rh1 N1 2.251(5) 4 ?
B1 N2 1.523(7) . ?
B1 N2 1.523(7) 4 ?
B1 N6 1.554(12) . ?
N5 C8 1.319(11) . ?
N5 N6 1.378(9) . ?
N6 C10 1.342(12) . ?
N1 C5 1.325(7) . ?
N1 N2 1.364(6) . ?
N2 C7 1.353(7) . ?
C10 C9 1.373(15) . ?
C9 C8 1.417(13) . ?
C7 C6 1.381(9) . ?
C6 C5 1.398(8) . ?
C1 C1 1.372(12) 4 ?
C1 C3 1.498(9) . ?
C3 C2 1.467(10) . ?
C2 C4 1.505(10) . ?
C4 C4 1.425(14) 4 ?
Rh11 C14 2.066(6) 4 ?
Rh11 C14 2.066(6) . ?
Rh11 N15 2.093(7) . ?
Rh11 C11 2.165(6) 4 ?
Rh11 C11 2.165(6) . ?
Rh11 N11 2.245(5) . ?
Rh11 N11 2.245(5) 4 ?
B11 N12 1.528(7) . ?
B11 N12 1.528(7) 4 ?
B11 N16 1.534(12) . ?
N15 N16 1.349(9) . ?
N15 C18 1.350(12) . ?
N16 C20 1.365(11) . ?
N11 C15 1.339(8) . ?
N11 N12 1.366(6) . ?
N12 C17 1.350(7) . ?
C20 C19 1.374(14) . ?
C19 C18 1.334(14) . ?
C17 C16 1.368(9) . ?
C16 C15 1.382(9) . ?
C11 C11 1.403(13) 4 ?
C11 C13 1.517(9) . ?
C13 C12 1.435(10) . ?
C12 C14 1.523(9) . ?
C14 C14 1.421(13) 4 ?
N99 C99 1.144(13) . ?
C98 C99 1.462(15) . ?
